data_7700788
loop_
_publ_author_name
'Gazis, Theodore A.'
'Dasgupta, Ayan'
'Hill, Michael S.'
'Rawson, Jeremy M.'
'Wirth, Thomas'
'Melen, Rebecca L.'

_publ_section_title
;
 Reactions of hydrazones and hydrazides with Lewis acidic boranes.
;
_journal_issue 33
_journal_name_full 'Dalton transactions (Cambridge, England : 2003)'
_journal_page_first 12391
_journal_page_last 12395
_journal_paper_doi 10.1039/c9dt01359h
_journal_volume 48
_journal_year 2019
_chemical_formula_moiety '1.33(C25 H8 B F15 N2 O)'
_chemical_formula_sum 'C33.33 H10.67 B1.33 F20 N2.67 O1.33'
_chemical_formula_weight 864.19
_space_group_crystal_system monoclinic
_space_group_IT_number 14
_space_group_name_Hall '-P 2ybc'
_space_group_name_H-M_alt 'P 1 21/c 1'
_symmetry_space_group_name_Hall '-P 2ybc'
_symmetry_space_group_name_H-M 'P 1 21/c 1'
_atom_sites_solution_hydrogens mixed
_atom_sites_solution_primary direct
_audit_creation_date 2019-03-12
_audit_creation_method
;
Olex2 1.2
(compiled 2018.05.29 svn.r3508 for OlexSys, GUI svn.r5506)
;
_audit_update_record
;
2019-03-14 deposited with the CCDC.    2019-06-20 downloaded from the CCDC.
;
_cell_angle_alpha 90
_cell_angle_beta 104.795(5)
_cell_angle_gamma 90
_cell_formula_units_Z 3
_cell_length_a 10.8497(5)
_cell_length_b 16.1722(8)
_cell_length_c 13.6947(6)
_cell_measurement_reflns_used 5987
_cell_measurement_temperature 199.97(13)
_cell_measurement_theta_max 29.4300
_cell_measurement_theta_min 4.0550
_cell_volume 2323.25(19)
_computing_cell_refinement 'CrysAlisPro 1.171.39.45b (Rigaku OD, 2018)'
_computing_data_collection 'CrysAlisPro 1.171.39.45b (Rigaku OD, 2018)'
_computing_data_reduction 'CrysAlisPro 1.171.39.45b (Rigaku OD, 2018)'
_computing_molecular_graphics 'Olex2 (Dolomanov et al., 2009)'
_computing_publication_material 'Olex2 (Dolomanov et al., 2009)'
_computing_structure_refinement 'ShelXL (Sheldrick, 2015)'
_computing_structure_solution 'ShelXS (Sheldrick, 2008)'
_diffrn_ambient_environment N~2~
_diffrn_ambient_temperature 199.97(13)
_diffrn_detector 'CCD plate'
_diffrn_detector_area_resol_mean 10.5082
_diffrn_detector_type Atlas
_diffrn_measured_fraction_theta_full 0.997
_diffrn_measured_fraction_theta_max 0.852
_diffrn_measurement_details
;
List of Runs (angles in degrees, time in seconds):

  # Type    Start    End  Width  t~exp~   \w     \q     \k     \f   Frames
#--------------------------------------------------------------------------
  1  \w    -18.00  29.00   1.00   27.61    --  -11.05 -99.00 150.00   47
  2  \w    -89.00 -44.00   1.00   27.61    --  -11.05 -19.00 -90.00   45
  3  \w    -28.00   1.00   1.00   27.61    --  -11.05 -19.00 -90.00   29
  4  \w    -22.00  62.00   1.00   27.61    --  -11.05  57.00  60.00   84
;
_diffrn_measurement_device 'four-circle diffractometer'
_diffrn_measurement_device_type 'SuperNova, Dual, Cu at home/near, Atlas'
_diffrn_measurement_method '\w scans'
_diffrn_orient_matrix_type 'CrysAlisPro convention (1999,Acta A55,543-557)'
_diffrn_orient_matrix_UB_11 -0.0642621000
_diffrn_orient_matrix_UB_12 0.0121244000
_diffrn_orient_matrix_UB_13 -0.0060198000
_diffrn_orient_matrix_UB_21 -0.0137948000
_diffrn_orient_matrix_UB_22 -0.0393501000
_diffrn_orient_matrix_UB_23 0.0177210000
_diffrn_orient_matrix_UB_31 0.0156622000
_diffrn_orient_matrix_UB_32 0.0153492000
_diffrn_orient_matrix_UB_33 0.0501454000
_diffrn_radiation_monochromator mirror
_diffrn_radiation_probe x-ray
_diffrn_radiation_type MoK\a
_diffrn_radiation_wavelength 0.71073
_diffrn_reflns_av_R_equivalents 0.0210
_diffrn_reflns_av_unetI/netI 0.0260
_diffrn_reflns_Laue_measured_fraction_full 0.997
_diffrn_reflns_Laue_measured_fraction_max 0.852
_diffrn_reflns_limit_h_max 14
_diffrn_reflns_limit_h_min -14
_diffrn_reflns_limit_k_max 14
_diffrn_reflns_limit_k_min -21
_diffrn_reflns_limit_l_max 18
_diffrn_reflns_limit_l_min -18
_diffrn_reflns_number 12738
_diffrn_reflns_point_group_measured_fraction_full 0.997
_diffrn_reflns_point_group_measured_fraction_max 0.852
_diffrn_reflns_theta_full 25.242
_diffrn_reflns_theta_max 29.708
_diffrn_reflns_theta_min 3.311
_diffrn_source 'micro-focus sealed X-ray tube'
_diffrn_source_type 'SuperNova (Mo) X-ray Source'
_exptl_absorpt_coefficient_mu 0.197
_exptl_absorpt_correction_T_max 1.000
_exptl_absorpt_correction_T_min 0.760
_exptl_absorpt_correction_type gaussian
_exptl_absorpt_process_details
;
CrysAlisPro 1.171.39.45b (Rigaku Oxford Diffraction, 2018)
Numerical absorption correction based on gaussian integration over
            a multifaceted crystal model
Empirical absorption correction using spherical harmonics,
 implemented in SCALE3 ABSPACK scaling algorithm.
;
_exptl_crystal_colour 'clear white'
_exptl_crystal_colour_lustre clear
_exptl_crystal_colour_primary white
_exptl_crystal_density_diffrn 1.853
_exptl_crystal_description irregular
_exptl_crystal_F_000 1280
_exptl_crystal_size_max 0.301
_exptl_crystal_size_mid 0.269
_exptl_crystal_size_min 0.164
_refine_diff_density_max 0.282
_refine_diff_density_min -0.289
_refine_diff_density_rms 0.064
_refine_ls_extinction_method none
_refine_ls_goodness_of_fit_ref 1.026
_refine_ls_hydrogen_treatment mixed
_refine_ls_matrix_type full
_refine_ls_number_parameters 413
_refine_ls_number_reflns 5617
_refine_ls_number_restraints 0
_refine_ls_restrained_S_all 1.026
_refine_ls_R_factor_all 0.0504
_refine_ls_R_factor_gt 0.0399
_refine_ls_shift/su_max 0.000
_refine_ls_shift/su_mean 0.000
_refine_ls_structure_factor_coef Fsqd
_refine_ls_weighting_details 'w=1/[\s^2^(Fo^2^)+(0.0556P)^2^+0.9515P] where P=(Fo^2^+2Fc^2^)/3'
_refine_ls_weighting_scheme calc
_refine_ls_wR_factor_gt 0.1033
_refine_ls_wR_factor_ref 0.1132
_reflns_Friedel_coverage 0.000
_reflns_number_gt 4571
_reflns_number_total 5617
_reflns_threshold_expression 'I > 2\s(I)'
_cod_data_source_file c9dt01359h2.cif
_cod_data_source_block rm_1909b
_cod_depositor_comments 'Adding full bibliography for 7700782--7700789.cif.'
_cod_original_cell_volume 2323.27(19)
_cod_database_code 7700788
_shelx_shelxl_version_number 2018/3
_chemical_oxdiff_formula 'C25 H8 N2 B O F15'
_shelx_space_group_comment
;
The symmetry employed for this shelxl refinement is uniquely defined
by the following loop, which should always be used as a source of
symmetry information in preference to the above space-group names.
They are only intended as comments.
;
_reflns_odcompleteness_completeness 99.64
_reflns_odcompleteness_iscentric 1
_reflns_odcompleteness_theta 26.32
_olex2_refinement_description
;
1. Others
 Fixed Uiso: H22(0.034) H27(0.039) H41(0.043) H44(0.055)
 Fixed X: H22(1.109864) H27(1.138684) H41(1.3132) H44(1.510911)
 Fixed Y: H22(0.034618) H27(0.244485) H41(0.329417) H44(0.137548)
 Fixed Z: H22(0.284966) H27(0.44996) H41(0.460059) H44(0.396066)
;
_olex2_submission_special_instructions 'No special instructions were received'
_oxdiff_exptl_absorpt_empirical_details
;
Empirical correction (ABSPACK) includes:
- Absorption correction using spherical harmonics
- Frame scaling
- Detector area scaling
;
_oxdiff_exptl_absorpt_empirical_full_max 1.410
_oxdiff_exptl_absorpt_empirical_full_min 0.817

loop_
_space_group_symop_operation_xyz
'x, y, z'
'-x, y+1/2, -z+1/2'
'-x, -y, -z'
'x, -y-1/2, z-1/2'

loop_
_atom_site_label
_atom_site_type_symbol
_atom_site_fract_x
_atom_site_fract_y
_atom_site_fract_z
_atom_site_U_iso_or_equiv
_atom_site_adp_type
_atom_site_occupancy
_atom_site_site_symmetry_order
_atom_site_calc_flag
_atom_site_refinement_flags_posn
F1 F 0.56213(9) 0.02608(7) 0.28829(8) 0.0355(2) Uani 1 1 d .
F2 F 0.62304(9) 0.06703(7) 0.10789(7) 0.0357(2) Uani 1 1 d .
F3 F 0.87287(11) 0.15757(6) 0.15915(7) 0.0371(2) Uani 1 1 d .
F4 F 0.76672(10) 0.05550(7) 0.45089(7) 0.0361(2) Uani 1 1 d .
F5 F 1.00838(10) -0.08171(7) 0.15599(7) 0.0385(3) Uani 1 1 d .
F6 F 0.96029(11) -0.10429(7) -0.04245(8) 0.0441(3) Uani 1 1 d .
O7 O 1.05315(11) 0.08680(8) 0.48026(8) 0.0298(3) Uani 1 1 d .
F8 F 0.74078(11) 0.20987(8) 0.50852(8) 0.0458(3) Uani 1 1 d .
F9 F 0.58205(11) 0.04953(7) -0.08979(8) 0.0428(3) Uani 1 1 d .
F10 F 0.84306(11) 0.31036(7) 0.21708(8) 0.0426(3) Uani 1 1 d .
F11 F 0.88038(10) -0.17522(6) 0.29076(8) 0.0382(2) Uani 1 1 d .
N12 N 0.97186(12) -0.02299(9) 0.33244(10) 0.0256(3) Uani 1 1 d .
F13 F 0.40743(10) -0.09218(8) 0.31672(9) 0.0467(3) Uani 1 1 d .
F14 F 0.77638(12) 0.33933(7) 0.39261(10) 0.0493(3) Uani 1 1 d .
F15 F 0.72404(12) -0.29147(7) 0.32249(9) 0.0468(3) Uani 1 1 d .
C16 C 0.81654(15) -0.00787(10) 0.14276(11) 0.0247(3) Uani 1 1 d .
F17 F 0.75176(12) -0.03502(7) -0.16923(7) 0.0459(3) Uani 1 1 d .
F18 F 0.48212(11) -0.25313(8) 0.33008(9) 0.0508(3) Uani 1 1 d .
C19 C 0.81221(14) 0.09756(10) 0.29817(11) 0.0256(3) Uani 1 1 d .
C20 C 1.21992(15) 0.14011(11) 0.41355(11) 0.0270(3) Uani 1 1 d .
C21 C 0.73218(15) -0.06700(10) 0.29074(11) 0.0259(3) Uani 1 1 d .
N22 N 1.07290(12) 0.03363(9) 0.33353(10) 0.0281(3) Uani 1 1 d .
H22 H 1.109864 0.034618 0.284966 0.034 Uiso 1 1 calc R
C23 C 1.10928(14) 0.08602(10) 0.41336(11) 0.0261(3) Uani 1 1 d .
C24 C 0.89780(16) -0.04975(10) 0.09822(12) 0.0277(3) Uani 1 1 d .
C25 C 0.82362(16) 0.24704(11) 0.27432(13) 0.0316(4) Uani 1 1 d .
C26 C 0.68552(16) 0.01479(11) -0.02905(12) 0.0306(4) Uani 1 1 d .
C27 C 1.21313(16) 0.22309(11) 0.43817(13) 0.0329(4) Uani 1 1 d .
H27 H 1.138684 0.244485 0.449960 0.039 Uiso 1 1 calc R
C28 C 0.76383(15) -0.15043(11) 0.29896(12) 0.0289(3) Uani 1 1 d .
C29 C 0.87710(18) -0.06142(11) -0.00507(13) 0.0318(4) Uani 1 1 d .
C30 C 0.68435(18) -0.21287(11) 0.31415(13) 0.0343(4) Uani 1 1 d .
C31 C 0.77049(16) 0.19637(12) 0.42083(13) 0.0322(4) Uani 1 1 d .
C32 C 0.56260(17) -0.19342(12) 0.31899(13) 0.0364(4) Uani 1 1 d .
C33 C 0.70917(15) 0.02345(10) 0.07439(12) 0.0274(3) Uani 1 1 d .
C34 C 0.83514(15) 0.16628(10) 0.24508(12) 0.0280(3) Uani 1 1 d .
C35 C 0.78280(15) 0.11690(11) 0.38850(12) 0.0278(3) Uani 1 1 d .
C36 C 0.60861(15) -0.05142(11) 0.29712(12) 0.0289(3) Uani 1 1 d .
B37 B 0.82923(16) 0.00237(11) 0.26401(12) 0.0240(3) Uani 1 1 d .
C38 C 0.78986(16) 0.26197(11) 0.36301(14) 0.0342(4) Uani 1 1 d .
C39 C 0.77065(18) -0.02764(11) -0.06894(12) 0.0327(4) Uani 1 1 d .
C40 C 1.33052(16) 0.10819(12) 0.39665(15) 0.0366(4) Uani 1 1 d .
C41 C 1.31790(18) 0.27361(12) 0.44502(14) 0.0361(4) Uani 1 1 d .
H41 H 1.313200 0.329417 0.460059 0.043 Uiso 1 1 calc R
C42 C 0.52517(16) -0.11217(12) 0.31115(13) 0.0338(4) Uani 1 1 d .
C43 C 1.42926(18) 0.24164(13) 0.42965(14) 0.0382(4) Uani 1 1 d .
C44 C 1.43557(18) 0.15915(14) 0.40592(17) 0.0458(5) Uani 1 1 d .
H44 H 1.510911 0.137548 0.396066 0.055 Uiso 1 1 calc R
H12A H 0.967(2) -0.0278(13) 0.3959(17) 0.038(5) Uiso 1 1 d .
H12B H 1.0006(18) -0.0746(14) 0.3171(15) 0.032(5) Uiso 1 1 d .
H43 H 1.505(2) 0.2774(15) 0.4368(16) 0.044(6) Uiso 1 1 d .
H40 H 1.335(2) 0.0500(15) 0.3799(17) 0.047(6) Uiso 1 1 d .

loop_
_atom_site_aniso_label
_atom_site_aniso_U_11
_atom_site_aniso_U_22
_atom_site_aniso_U_33
_atom_site_aniso_U_23
_atom_site_aniso_U_13
_atom_site_aniso_U_12
F1 0.0302(5) 0.0349(6) 0.0419(6) -0.0008(4) 0.0101(4) 0.0042(4)
F2 0.0316(5) 0.0411(6) 0.0327(5) -0.0011(4) 0.0052(4) 0.0064(4)
F3 0.0540(6) 0.0298(5) 0.0327(5) -0.0041(4) 0.0202(5) -0.0051(5)
F4 0.0447(6) 0.0392(6) 0.0265(5) -0.0008(4) 0.0128(4) 0.0004(5)
F5 0.0377(5) 0.0476(7) 0.0314(5) -0.0011(4) 0.0110(4) 0.0136(5)
F6 0.0556(7) 0.0464(7) 0.0383(6) -0.0117(5) 0.0269(5) -0.0020(5)
O7 0.0316(6) 0.0362(7) 0.0225(5) -0.0008(5) 0.0083(5) -0.0009(5)
F8 0.0497(6) 0.0557(7) 0.0360(6) -0.0200(5) 0.0181(5) -0.0014(5)
F9 0.0433(6) 0.0469(7) 0.0300(5) 0.0077(5) -0.0056(4) -0.0051(5)
F10 0.0550(7) 0.0260(5) 0.0453(6) -0.0006(4) 0.0103(5) -0.0039(5)
F11 0.0367(5) 0.0295(6) 0.0506(6) -0.0036(4) 0.0154(5) 0.0039(4)
N12 0.0274(6) 0.0279(7) 0.0217(6) -0.0012(5) 0.0067(5) -0.0005(5)
F13 0.0290(5) 0.0577(8) 0.0558(7) 0.0043(6) 0.0152(5) -0.0036(5)
F14 0.0570(7) 0.0310(6) 0.0631(8) -0.0191(5) 0.0208(6) 0.0028(5)
F15 0.0581(7) 0.0264(6) 0.0542(7) 0.0025(5) 0.0114(6) -0.0015(5)
C16 0.0311(7) 0.0216(7) 0.0215(7) -0.0012(5) 0.0069(6) -0.0035(6)
F17 0.0701(8) 0.0476(7) 0.0200(5) -0.0046(4) 0.0114(5) -0.0141(6)
F18 0.0470(6) 0.0489(7) 0.0538(7) 0.0088(6) 0.0081(5) -0.0207(5)
C19 0.0241(7) 0.0268(8) 0.0251(7) -0.0032(6) 0.0048(6) 0.0013(6)
C20 0.0263(7) 0.0325(9) 0.0212(7) -0.0002(6) 0.0041(6) 0.0006(6)
C21 0.0292(7) 0.0288(8) 0.0193(7) -0.0023(6) 0.0053(6) -0.0012(6)
N22 0.0271(6) 0.0343(8) 0.0242(6) -0.0029(5) 0.0089(5) -0.0034(6)
C23 0.0254(7) 0.0296(8) 0.0217(7) 0.0017(6) 0.0033(6) 0.0030(6)
C24 0.0322(8) 0.0261(8) 0.0248(8) -0.0003(6) 0.0074(6) -0.0006(6)
C25 0.0310(8) 0.0262(8) 0.0351(9) -0.0034(7) 0.0039(7) -0.0010(7)
C26 0.0365(8) 0.0268(8) 0.0244(8) 0.0037(6) 0.0002(7) -0.0093(7)
C27 0.0307(8) 0.0327(9) 0.0356(9) 0.0009(7) 0.0090(7) 0.0045(7)
C28 0.0313(8) 0.0305(9) 0.0241(7) -0.0012(6) 0.0055(6) 0.0001(7)
C29 0.0442(9) 0.0261(8) 0.0304(8) -0.0051(6) 0.0192(7) -0.0068(7)
C30 0.0443(9) 0.0265(9) 0.0296(8) 0.0003(6) 0.0051(7) -0.0028(7)
C31 0.0272(7) 0.0408(10) 0.0284(8) -0.0132(7) 0.0067(6) 0.0020(7)
C32 0.0370(9) 0.0401(10) 0.0302(8) 0.0030(7) 0.0050(7) -0.0130(8)
C33 0.0314(7) 0.0234(8) 0.0272(8) -0.0013(6) 0.0074(6) -0.0034(6)
C34 0.0289(7) 0.0292(9) 0.0258(7) -0.0057(6) 0.0067(6) 0.0004(6)
C35 0.0258(7) 0.0314(9) 0.0251(8) -0.0032(6) 0.0045(6) 0.0008(6)
C36 0.0298(7) 0.0330(9) 0.0230(7) -0.0009(6) 0.0052(6) 0.0007(7)
B37 0.0263(8) 0.0253(9) 0.0209(8) -0.0007(6) 0.0068(6) 0.0017(7)
C38 0.0295(8) 0.0288(9) 0.0421(9) -0.0131(7) 0.0053(7) 0.0028(7)
C39 0.0496(10) 0.0299(9) 0.0184(7) -0.0024(6) 0.0085(7) -0.0144(8)
C40 0.0304(8) 0.0354(10) 0.0446(10) -0.0117(8) 0.0107(7) 0.0004(7)
C41 0.0407(9) 0.0287(9) 0.0381(9) 0.0002(7) 0.0090(8) 0.0001(7)
C42 0.0280(8) 0.0442(11) 0.0286(8) 0.0007(7) 0.0063(6) -0.0034(7)
C43 0.0349(9) 0.0400(11) 0.0407(10) -0.0031(8) 0.0112(8) -0.0081(8)
C44 0.0297(8) 0.0514(13) 0.0598(12) -0.0160(10) 0.0178(8) -0.0029(8)

loop_
_atom_type_symbol
_atom_type_description
_atom_type_scat_dispersion_real
_atom_type_scat_dispersion_imag
_atom_type_scat_source
C C 0.0033 0.0016 'International Tables Vol C Tables 4.2.6.8 and 6.1.1.4'
H H 0.0000 0.0000 'International Tables Vol C Tables 4.2.6.8 and 6.1.1.4'
B B 0.0013 0.0007 'International Tables Vol C Tables 4.2.6.8 and 6.1.1.4'
F F 0.0171 0.0103 'International Tables Vol C Tables 4.2.6.8 and 6.1.1.4'
N N 0.0061 0.0033 'International Tables Vol C Tables 4.2.6.8 and 6.1.1.4'
O O 0.0106 0.0060 'International Tables Vol C Tables 4.2.6.8 and 6.1.1.4'

loop_
_exptl_crystal_face_index_h
_exptl_crystal_face_index_k
_exptl_crystal_face_index_l
_exptl_crystal_face_perp_dist
15 -3 1 0.1356
-15 3 -1 0.1332
2 -15 -15 0.0560
1 4 18 0.0880
4 -19 7 0.1175
-9 -15 11 0.1434
9 19 -3 0.1091
-2 -17 13 0.0916
-4 2 19 0.0767
-12 14 3 0.1358
7 7 -18 0.1481
-4 10 17 0.0803
-14 9 1 0.1126
-15 -1 1 0.1368
0 -19 10 0.0895
7 -15 -14 0.0865
15 0 -4 0.1418

loop_
_geom_angle_atom_site_label_1
_geom_angle_atom_site_label_2
_geom_angle_atom_site_label_3
_geom_angle
N22 N12 B37 117.09(12)
C24 C16 C33 113.79(14)
C24 C16 B37 127.08(14)
C33 C16 B37 118.98(14)
C34 C19 C35 113.54(15)
C34 C19 B37 123.88(14)
C35 C19 B37 122.39(14)
C27 C20 C23 118.44(15)
C40 C20 C23 121.12(16)
C40 C20 C27 120.29(16)
C28 C21 B37 121.46(14)
C36 C21 C28 113.19(15)
C36 C21 B37 125.04(15)
C23 N22 N12 118.25(13)
O7 C23 C20 123.34(14)
O7 C23 N22 120.73(15)
N22 C23 C20 115.92(13)
F5 C24 C16 120.05(13)
F5 C24 C29 115.52(14)
C16 C24 C29 124.42(15)
F10 C25 C34 120.94(15)
F10 C25 C38 119.98(15)
C38 C25 C34 119.07(16)
F9 C26 C33 120.12(16)
F9 C26 C39 120.40(15)
C39 C26 C33 119.46(16)
C41 C27 C20 119.54(16)
F11 C28 C21 119.74(15)
F11 C28 C30 115.33(15)
C30 C28 C21 124.93(16)
F6 C29 C24 120.71(16)
F6 C29 C39 120.16(15)
C39 C29 C24 119.13(15)
F15 C30 C28 120.61(17)
F15 C30 C32 120.35(16)
C32 C30 C28 119.04(17)
F8 C31 C35 120.40(17)
F8 C31 C38 119.96(16)
C38 C31 C35 119.64(15)
F18 C32 C30 120.24(18)
F18 C32 C42 120.81(17)
C42 C32 C30 118.95(16)
F2 C33 C16 119.88(13)
F2 C33 C26 116.16(14)
C26 C33 C16 123.93(15)
F3 C34 C19 120.63(14)
F3 C34 C25 114.96(15)
C25 C34 C19 124.40(15)
F4 C35 C19 119.59(15)
F4 C35 C31 116.38(14)
C31 C35 C19 124.02(16)
F1 C36 C21 120.62(15)
F1 C36 C42 115.54(15)
C42 C36 C21 123.84(16)
C16 B37 N12 112.07(12)
C16 B37 C21 105.30(12)
C19 B37 N12 103.34(12)
C19 B37 C16 113.52(13)
C19 B37 C21 117.01(13)
C21 B37 N12 105.45(12)
F14 C38 C25 120.46(17)
F14 C38 C31 120.32(16)
C31 C38 C25 119.22(16)
F17 C39 C26 120.67(16)
F17 C39 C29 120.08(16)
C26 C39 C29 119.24(14)
C20 C40 C44 119.50(17)
C43 C41 C27 120.33(17)
F13 C42 C32 119.66(16)
F13 C42 C36 120.31(17)
C32 C42 C36 120.04(16)
C41 C43 C44 119.80(17)
C43 C44 C40 120.52(17)

loop_
_geom_bond_atom_site_label_1
_geom_bond_atom_site_label_2
_geom_bond_distance
F1 C36 1.345(2)
F2 C33 1.3414(19)
F3 C34 1.3484(18)
F4 C35 1.350(2)
F5 C24 1.3593(19)
F6 C29 1.339(2)
O7 C23 1.2228(19)
F8 C31 1.3385(19)
F9 C26 1.338(2)
F10 C25 1.339(2)
F11 C28 1.3582(19)
N12 N22 1.4255(19)
N12 B37 1.643(2)
F13 C42 1.339(2)
F14 C38 1.335(2)
F15 C30 1.338(2)
C16 C24 1.372(2)
C16 C33 1.390(2)
C16 B37 1.639(2)
F17 C39 1.3412(18)
F18 C32 1.336(2)
C19 C34 1.385(2)
C19 C35 1.390(2)
C19 B37 1.633(2)
C20 C23 1.485(2)
C20 C27 1.390(2)
C20 C40 1.379(2)
C21 C28 1.390(2)
C21 C36 1.389(2)
C21 B37 1.643(2)
N22 C23 1.360(2)
C24 C29 1.387(2)
C25 C34 1.381(2)
C25 C38 1.377(3)
C26 C33 1.381(2)
C26 C39 1.371(3)
C27 C41 1.384(3)
C28 C30 1.378(2)
C29 C39 1.372(3)
C30 C32 1.376(3)
C31 C35 1.377(2)
C31 C38 1.372(3)
C32 C42 1.371(3)
C36 C42 1.382(2)
C40 C44 1.386(3)
C41 C43 1.379(3)
C43 C44 1.379(3)

loop_
_exptl_oxdiff_crystal_face_indexfrac_h
_exptl_oxdiff_crystal_face_indexfrac_k
_exptl_oxdiff_crystal_face_indexfrac_l
_exptl_oxdiff_crystal_face_x
_exptl_oxdiff_crystal_face_y
_exptl_oxdiff_crystal_face_z
14.9812 -3.0010 0.9999 -1.0051 -0.0709 0.2387
-14.9812 3.0010 -0.9999 1.0051 0.0709 -0.2387
1.9933 -14.9890 -14.9771 -0.2197 0.2969 -0.9499
1.0040 4.0012 17.9736 -0.1242 0.1472 0.9784
3.9973 -18.9779 6.9913 -0.5291 0.8155 0.1219
-8.9850 -14.9770 10.9842 0.3297 0.9079 0.1802
8.9873 18.9752 -2.9961 -0.3294 -0.9237 0.2818
-1.9933 -16.9762 12.9820 -0.1559 0.9256 0.3592
-3.9893 2.0053 18.9719 0.1665 0.3123 0.9197
-11.9840 13.9892 2.9938 0.9217 -0.3321 0.1772
6.9856 6.9841 -17.9737 -0.2560 -0.6897 -0.6847
-3.9900 9.9958 16.9743 0.2754 -0.0375 0.9421
-13.9820 8.9947 0.9969 1.0016 -0.1434 -0.0309
-14.9805 -0.9939 0.9974 0.9446 0.2634 -0.1999
0.0033 -18.9756 9.9866 -0.2904 0.9236 0.2096
6.9872 -14.9902 -13.9781 -0.5466 0.2458 -0.8216
14.9796 -0.0059 -3.9930 -0.9387 -0.2772 0.0343
